data_7159638
loop_
_publ_author_name
'Sun, Li'
'Li, Jiyu'
'Wu, Yafei'
'Li, Ying'
'Chen, Junqi'
'Xia, Xiaoye'
'Yuan, Chunhao'
'Guo, Hongchao'
'Mao, Biming'

_publ_section_title
;
 Palladium-catalyzed [4 + 2] cycloaddition of 2-methylidenetrimethylene
 carbonate or methylene cyclic carbamate with sulfamate-derived cyclic
 imines.
;
_journal_issue 40
_journal_name_full 'Organic &amp; biomolecular chemistry'
_journal_page_first 8107
_journal_page_last 8111
_journal_paper_doi 10.1039/d3ob01361h
_journal_volume 21
_journal_year 2023
_chemical_formula_sum 'C11 H11 N O4 S'
_chemical_formula_weight 253.27
_space_group_IT_number 61
_space_group_name_Hall '-P 2ac 2ab'
_space_group_name_H-M_alt 'P b c a'
_symmetry_cell_setting orthorhombic
_symmetry_space_group_name_H-M 'P b c a'
_atom_sites_solution_hydrogens geom
_atom_sites_solution_primary direct
_atom_sites_solution_secondary difmap
_audit_creation_method SHELXL-97
_audit_update_record
;
2023-09-15 deposited with the CCDC.	2023-09-28 downloaded from the CCDC.
;
_cell_angle_alpha 90.00
_cell_angle_beta 90.00
_cell_angle_gamma 90.00
_cell_formula_units_Z 8
_cell_length_a 12.9083(11)
_cell_length_b 8.1492(7)
_cell_length_c 20.8706(18)
_cell_measurement_reflns_used 2361
_cell_measurement_temperature 298(2)
_cell_measurement_theta_max 26.008
_cell_measurement_theta_min 2.50
_cell_volume 2195.4(3)
_computing_cell_refinement 'Bruker SMART'
_computing_data_collection 'Bruker SMART'
_computing_data_reduction 'Bruker SAINT'
_computing_molecular_graphics 'Bruker SHELXTL'
_computing_publication_material 'Bruker SHELXTL'
_computing_structure_refinement 'SHELXL-97 (Sheldrick, 1997)'
_computing_structure_solution 'SHELXS-97 (Sheldrick, 1990)'
_diffrn_ambient_temperature 298(2)
_diffrn_measured_fraction_theta_full 0.998
_diffrn_measured_fraction_theta_max 0.998
_diffrn_measurement_device_type 'CCD area detector'
_diffrn_measurement_method 'phi and omega scans'
_diffrn_radiation_monochromator graphite
_diffrn_radiation_source 'fine-focus sealed tube'
_diffrn_radiation_type MoK\a
_diffrn_radiation_wavelength 0.71073
_diffrn_reflns_av_R_equivalents 0.1011
_diffrn_reflns_av_sigmaI/netI 0.0712
_diffrn_reflns_limit_h_max 15
_diffrn_reflns_limit_h_min -14
_diffrn_reflns_limit_k_max 9
_diffrn_reflns_limit_k_min -9
_diffrn_reflns_limit_l_max 18
_diffrn_reflns_limit_l_min -24
_diffrn_reflns_number 10188
_diffrn_reflns_theta_full 25.02
_diffrn_reflns_theta_max 25.02
_diffrn_reflns_theta_min 2.51
_exptl_absorpt_coefficient_mu 0.297
_exptl_absorpt_correction_T_max 0.9596
_exptl_absorpt_correction_T_min 0.8780
_exptl_absorpt_correction_type multi-scan
_exptl_absorpt_process_details sadabs
_exptl_crystal_density_meas 0
_exptl_crystal_density_method 'not measured'
_exptl_crystal_description plate
_exptl_crystal_F_000 1056
_exptl_crystal_size_max 0.45
_exptl_crystal_size_mid 0.33
_exptl_crystal_size_min 0.14
_refine_diff_density_max 0.306
_refine_diff_density_min -0.424
_refine_diff_density_rms 0.084
_refine_ls_extinction_method none
_refine_ls_goodness_of_fit_ref 1.048
_refine_ls_hydrogen_treatment mixed
_refine_ls_matrix_type full
_refine_ls_number_parameters 154
_refine_ls_number_reflns 1931
_refine_ls_number_restraints 0
_refine_ls_restrained_S_all 1.048
_refine_ls_R_factor_all 0.0880
_refine_ls_R_factor_gt 0.0592
_refine_ls_shift/su_max 0.001
_refine_ls_shift/su_mean 0.000
_refine_ls_structure_factor_coef Fsqd
_refine_ls_weighting_details 'calc w=1/[\s^2^(Fo^2^)+(0.0782P)^2^+1.2143P] where P=(Fo^2^+2Fc^2^)/3'
_refine_ls_weighting_scheme calc
_refine_ls_wR_factor_gt 0.1499
_refine_ls_wR_factor_ref 0.1648
_reflns_number_gt 1316
_reflns_number_total 1931
_reflns_threshold_expression >2sigma(I)
_cod_data_source_file d3ob01361h2.cif
_cod_data_source_block 210530b
_cod_depositor_comments
;
The following automatic conversions were performed:

data item '_symmetry_cell_setting' value 'Orthorhombic' was changed
to 'orthorhombic' in accordance with the
/home/data/users/saulius/crontab/automatic-downloads/current/RSC/lib/dictionaries/cif_core.dic
dictionary named 'cif_core.dic' version 2.4.2 last updated on
2011-04-26.

Automatic conversion script
Id: cif_fix_values 8170 2020-07-09 18:12:32Z antanas 
;
_cod_original_sg_symbol_H-M Pbca
_cod_database_code 7159638

loop_
_symmetry_equiv_pos_as_xyz
'x, y, z'
'-x+1/2, -y, z+1/2'
'-x, y+1/2, -z+1/2'
'x+1/2, -y+1/2, -z'
'-x, -y, -z'
'x-1/2, y, -z-1/2'
'x, -y-1/2, z-1/2'
'-x-1/2, y-1/2, z'

loop_
_atom_site_label
_atom_site_type_symbol
_atom_site_fract_x
_atom_site_fract_y
_atom_site_fract_z
_atom_site_U_iso_or_equiv
_atom_site_adp_type
_atom_site_occupancy
_atom_site_symmetry_multiplicity
_atom_site_calc_flag
_atom_site_refinement_flags
_atom_site_disorder_assembly
_atom_site_disorder_group
N1 N 0.6043(2) -0.0486(3) 0.65478(13) 0.0338(7) Uani 1 1 d . . .
O1 O 0.55439(19) 0.0885(4) 0.55742(12) 0.0556(8) Uani 1 1 d . . .
O2 O 0.76673(17) 0.0627(3) 0.68763(11) 0.0396(7) Uani 1 1 d . . .
O3 O 0.5682(2) 0.2555(3) 0.65230(13) 0.0523(7) Uani 1 1 d . . .
O4 O 0.42942(19) 0.0593(4) 0.63890(13) 0.0619(9) Uani 1 1 d . . .
S1 S 0.53322(7) 0.10078(13) 0.63083(4) 0.0412(3) Uani 1 1 d . . .
C1 C 0.6584(3) 0.0970(5) 0.53868(16) 0.0415(9) Uani 1 1 d . . .
C2 C 0.6776(3) 0.1631(6) 0.48003(18) 0.0559(11) Uani 1 1 d . . .
H2 H 0.6235 0.1984 0.4541 0.067 Uiso 1 1 calc R . .
C3 C 0.7775(4) 0.1767(6) 0.4601(2) 0.0662(14) Uani 1 1 d . . .
H3 H 0.7919 0.2210 0.4200 0.079 Uiso 1 1 calc R . .
C4 C 0.8564(4) 0.1260(6) 0.4981(2) 0.0636(13) Uani 1 1 d . . .
H4 H 0.9246 0.1385 0.4845 0.076 Uiso 1 1 calc R . .
C5 C 0.8362(3) 0.0564(5) 0.5568(2) 0.0511(11) Uani 1 1 d . . .
H5 H 0.8905 0.0203 0.5824 0.061 Uiso 1 1 calc R . .
C6 C 0.7352(3) 0.0402(4) 0.57767(16) 0.0356(8) Uani 1 1 d . . .
C7 C 0.7151(3) -0.0341(4) 0.64164(16) 0.0338(8) Uani 1 1 d . . .
H7 H 0.7455 -0.1443 0.6422 0.041 Uiso 1 1 calc R . .
C8 C 0.7569(3) -0.0081(6) 0.75004(17) 0.0535(11) Uani 1 1 d . . .
H8A H 0.7942 0.0584 0.7810 0.064 Uiso 1 1 calc R . .
H8B H 0.7870 -0.1172 0.7502 0.064 Uiso 1 1 calc R . .
C9 C 0.6463(3) -0.0177(5) 0.76830(17) 0.0464(10) Uani 1 1 d . . .
C10 C 0.5835(3) -0.1092(5) 0.72059(16) 0.0415(9) Uani 1 1 d . . .
H10A H 0.6000 -0.2252 0.7231 0.050 Uiso 1 1 calc R . .
H10B H 0.5105 -0.0960 0.7304 0.050 Uiso 1 1 calc R . .
C11 C 0.6085(4) 0.0447(6) 0.8197(2) 0.0742(15) Uani 1 1 d . . .
H11A H 0.6515 0.1002 0.8481 0.089 Uiso 1 1 calc R . .
H11B H 0.5382 0.0345 0.8284 0.089 Uiso 1 1 calc R . .

loop_
_atom_site_aniso_label
_atom_site_aniso_U_11
_atom_site_aniso_U_22
_atom_site_aniso_U_33
_atom_site_aniso_U_23
_atom_site_aniso_U_13
_atom_site_aniso_U_12
N1 0.0336(16) 0.0328(17) 0.0348(16) 0.0003(13) 0.0000(12) -0.0025(13)
O1 0.0398(15) 0.093(2) 0.0340(15) 0.0049(15) -0.0040(11) -0.0015(14)
O2 0.0385(14) 0.0401(16) 0.0403(14) 0.0044(11) -0.0098(11) -0.0101(11)
O3 0.0581(17) 0.0406(17) 0.0582(18) 0.0012(14) 0.0075(13) 0.0119(13)
O4 0.0333(15) 0.099(3) 0.0534(18) 0.0183(16) 0.0007(12) 0.0030(15)
S1 0.0318(5) 0.0560(7) 0.0357(5) 0.0076(5) 0.0014(4) 0.0056(4)
C1 0.043(2) 0.049(2) 0.032(2) 0.0012(17) 0.0030(16) 0.0013(18)
C2 0.067(3) 0.067(3) 0.034(2) 0.005(2) 0.005(2) 0.007(2)
C3 0.074(3) 0.077(4) 0.048(3) 0.013(2) 0.023(2) 0.002(3)
C4 0.058(3) 0.070(3) 0.063(3) 0.006(3) 0.022(2) -0.001(2)
C5 0.041(2) 0.053(3) 0.060(3) 0.007(2) 0.0062(19) -0.0009(18)
C6 0.041(2) 0.030(2) 0.0364(19) -0.0054(16) 0.0066(15) -0.0015(15)
C7 0.0339(19) 0.0289(19) 0.039(2) 0.0014(16) -0.0012(15) 0.0019(14)
C8 0.058(3) 0.058(3) 0.044(2) 0.016(2) -0.021(2) -0.013(2)
C9 0.060(3) 0.048(3) 0.031(2) 0.0138(18) -0.0039(17) -0.0099(19)
C10 0.046(2) 0.037(2) 0.041(2) 0.0128(18) 0.0015(17) -0.0061(17)
C11 0.107(4) 0.071(4) 0.045(3) -0.001(2) 0.007(3) -0.028(3)

loop_
_atom_type_symbol
_atom_type_description
_atom_type_scat_dispersion_real
_atom_type_scat_dispersion_imag
_atom_type_scat_source
C C 0.0033 0.0016 'International Tables Vol C Tables 4.2.6.8 and 6.1.1.4'
H H 0.0000 0.0000 'International Tables Vol C Tables 4.2.6.8 and 6.1.1.4'
N N 0.0061 0.0033 'International Tables Vol C Tables 4.2.6.8 and 6.1.1.4'
O O 0.0106 0.0060 'International Tables Vol C Tables 4.2.6.8 and 6.1.1.4'
S S 0.1246 0.1234 'International Tables Vol C Tables 4.2.6.8 and 6.1.1.4'

loop_
_geom_angle_atom_site_label_1
_geom_angle_atom_site_label_2
_geom_angle_atom_site_label_3
_geom_angle
_geom_angle_site_symmetry_1
_geom_angle_site_symmetry_3
_geom_angle_publ_flag
C7 N1 C10 112.2(3) . . ?
C7 N1 S1 116.1(2) . . ?
C10 N1 S1 115.9(2) . . ?
C1 O1 S1 116.1(2) . . ?
C7 O2 C8 110.6(3) . . ?
O4 S1 O3 119.08(18) . . ?
O4 S1 O1 105.78(16) . . ?
O3 S1 O1 108.24(16) . . ?
O4 S1 N1 109.16(17) . . ?
O3 S1 N1 113.35(15) . . ?
O1 S1 N1 99.05(15) . . ?
C2 C1 C6 122.6(4) . . ?
C2 C1 O1 116.5(3) . . ?
C6 C1 O1 120.9(3) . . ?
C3 C2 C1 118.8(4) . . ?
C3 C2 H2 120.6 . . ?
C1 C2 H2 120.6 . . ?
C4 C3 C2 120.6(4) . . ?
C4 C3 H3 119.7 . . ?
C2 C3 H3 119.7 . . ?
C3 C4 C5 120.3(4) . . ?
C3 C4 H4 119.8 . . ?
C5 C4 H4 119.8 . . ?
C4 C5 C6 120.0(4) . . ?
C4 C5 H5 120.0 . . ?
C6 C5 H5 120.0 . . ?
C1 C6 C5 117.8(3) . . ?
C1 C6 C7 123.1(3) . . ?
C5 C6 C7 119.1(3) . . ?
O2 C7 N1 112.4(3) . . ?
O2 C7 C6 107.5(3) . . ?
N1 C7 C6 111.8(3) . . ?
O2 C7 H7 108.3 . . ?
N1 C7 H7 108.3 . . ?
C6 C7 H7 108.3 . . ?
O2 C8 C9 109.9(3) . . ?
O2 C8 H8A 109.7 . . ?
C9 C8 H8A 109.7 . . ?
O2 C8 H8B 109.7 . . ?
C9 C8 H8B 109.7 . . ?
H8A C8 H8B 108.2 . . ?
C11 C9 C8 124.1(4) . . ?
C11 C9 C10 123.5(4) . . ?
C8 C9 C10 112.4(3) . . ?
N1 C10 C9 110.8(3) . . ?
N1 C10 H10A 109.5 . . ?
C9 C10 H10A 109.5 . . ?
N1 C10 H10B 109.5 . . ?
C9 C10 H10B 109.5 . . ?
H10A C10 H10B 108.1 . . ?
C9 C11 H11A 120.0 . . ?
C9 C11 H11B 120.0 . . ?
H11A C11 H11B 120.0 . . ?

loop_
_geom_bond_atom_site_label_1
_geom_bond_atom_site_label_2
_geom_bond_distance
_geom_bond_site_symmetry_2
_geom_bond_publ_flag
N1 C7 1.461(4) . ?
N1 C10 1.484(4) . ?
N1 S1 1.604(3) . ?
O1 C1 1.400(4) . ?
O1 S1 1.560(3) . ?
O2 C7 1.410(4) . ?
O2 C8 1.430(4) . ?
O3 S1 1.412(3) . ?
O4 S1 1.392(3) . ?
C1 C2 1.360(5) . ?
C1 C6 1.363(5) . ?
C2 C3 1.360(5) . ?
C2 H2 0.9300 . ?
C3 C4 1.356(6) . ?
C3 H3 0.9300 . ?
C4 C5 1.374(5) . ?
C4 H4 0.9300 . ?
C5 C6 1.381(5) . ?
C5 H5 0.9300 . ?
C6 C7 1.489(5) . ?
C7 H7 0.9800 . ?
C8 C9 1.480(5) . ?
C8 H8A 0.9700 . ?
C8 H8B 0.9700 . ?
C9 C11 1.283(6) . ?
C9 C10 1.485(5) . ?
C10 H10A 0.9700 . ?
C10 H10B 0.9700 . ?
C11 H11A 0.9300 . ?
C11 H11B 0.9300 . ?

loop_
_geom_torsion_atom_site_label_1
_geom_torsion_atom_site_label_2
_geom_torsion_atom_site_label_3
_geom_torsion_atom_site_label_4
_geom_torsion
_geom_torsion_site_symmetry_1
_geom_torsion_site_symmetry_2
_geom_torsion_site_symmetry_3
_geom_torsion_site_symmetry_4
_geom_torsion_publ_flag
C1 O1 S1 O4 -169.2(3) . . . . ?
C1 O1 S1 O3 62.1(3) . . . . ?
C1 O1 S1 N1 -56.3(3) . . . . ?
C7 N1 S1 O4 172.0(2) . . . . ?
C10 N1 S1 O4 -53.1(3) . . . . ?
C7 N1 S1 O3 -52.7(3) . . . . ?
C10 N1 S1 O3 82.2(3) . . . . ?
C7 N1 S1 O1 61.8(3) . . . . ?
C10 N1 S1 O1 -163.4(2) . . . . ?
S1 O1 C1 C2 -149.8(3) . . . . ?
S1 O1 C1 C6 30.7(5) . . . . ?
C6 C1 C2 C3 -1.6(7) . . . . ?
O1 C1 C2 C3 178.9(4) . . . . ?
C1 C2 C3 C4 -0.4(7) . . . . ?
C2 C3 C4 C5 1.6(7) . . . . ?
C3 C4 C5 C6 -1.0(7) . . . . ?
C2 C1 C6 C5 2.1(6) . . . . ?
O1 C1 C6 C5 -178.3(3) . . . . ?
C2 C1 C6 C7 -179.3(4) . . . . ?
O1 C1 C6 C7 0.2(6) . . . . ?
C4 C5 C6 C1 -0.8(6) . . . . ?
C4 C5 C6 C7 -179.4(4) . . . . ?
C8 O2 C7 N1 60.6(4) . . . . ?
C8 O2 C7 C6 -175.9(3) . . . . ?
C10 N1 C7 O2 -54.1(4) . . . . ?
S1 N1 C7 O2 82.4(3) . . . . ?
C10 N1 C7 C6 -175.1(3) . . . . ?
S1 N1 C7 C6 -38.6(4) . . . . ?
C1 C6 C7 O2 -119.7(4) . . . . ?
C5 C6 C7 O2 58.8(4) . . . . ?
C1 C6 C7 N1 4.1(5) . . . . ?
C5 C6 C7 N1 -177.4(3) . . . . ?
C7 O2 C8 C9 -60.7(4) . . . . ?
O2 C8 C9 C11 -124.7(4) . . . . ?
O2 C8 C9 C10 55.7(4) . . . . ?
C7 N1 C10 C9 47.6(4) . . . . ?
S1 N1 C10 C9 -89.0(3) . . . . ?
C11 C9 C10 N1 131.3(4) . . . . ?
C8 C9 C10 N1 -49.1(4) . . . . ?
